data_4517306
loop_
_publ_author_name
'Prybil, Joshua W.'
'Wallace, Rodney'
'Warren, Alexandra'
'Klingman, Jordan'
'Vaillant, Romane'
'Hall, Michael B.'
'Yang, Xin'
'Brennessel, William W.'
'Chin, Robert M.'

_publ_section_title
;
 Silylation of Pyridine, Picolines, and Quinoline with a Zinc Catalyst
;
_journal_issue 3
_journal_name_full 'ACS Omega'
_journal_page_first 1528
_journal_page_last 1539
_journal_paper_doi 10.1021/acsomega.9b03317
_journal_volume 5
_journal_year 2020
_chemical_formula_moiety '2(C11 H16.50 N1.50 O2 S0.50 Si0.50)'
_chemical_formula_sum 'C22 H33 N3 O4 S Si'
_chemical_formula_weight 463.66
_space_group_crystal_system hexagonal
_space_group_IT_number 176
_space_group_name_Hall '-P 6c'
_space_group_name_H-M_alt 'P 63/m'
_atom_sites_solution_hydrogens geom
_atom_sites_solution_primary dual
_atom_sites_solution_secondary difmap
_audit_creation_date 2019-05-29
_audit_creation_method
;
Olex2 1.2-ac3
(compiled 2017.08.10 svn.r3458 for OlexSys, GUI svn.r5381)
;
_cell_angle_alpha 90
_cell_angle_beta 90
_cell_angle_gamma 120
_cell_formula_units_Z 6
_cell_length_a 23.6621(3)
_cell_length_b 23.6621(3)
_cell_length_c 7.5296(2)
_cell_measurement_reflns_used 19583
_cell_measurement_temperature 99.9(5)
_cell_measurement_theta_max 77.3760
_cell_measurement_theta_min 3.7620
_cell_volume 3650.98(12)
_computing_cell_refinement 'CrysAlisPro 1.171.39.46 (Rigaku OD, 2018)'
_computing_data_collection 'CrysAlisPro 1.171.39.46 (Rigaku OD, 2018)'
_computing_data_reduction 'CrysAlisPro 1.171.39.46 (Rigaku OD, 2018)'
_computing_molecular_graphics 'Olex2 (Dolomanov et al., 2009)'
_computing_publication_material 'Olex2 (Dolomanov et al., 2009)'
_computing_structure_refinement 'ShelXL (Sheldrick, 2015b)'
_computing_structure_solution 'ShelXT (Sheldrick, 2015a)'
_diffrn_ambient_environment N~2~
_diffrn_ambient_temperature 99.9(5)
_diffrn_detector 'CCD plate'
_diffrn_detector_type HyPix
_diffrn_measured_fraction_theta_full 1.000
_diffrn_measured_fraction_theta_max 0.995
_diffrn_measurement_details
;
List of Runs (angles in degrees, time in seconds):

  # Type    Start    End  Width  t~exp~   \w     \q     \k     \f   Frames
--------------------------------------------------------------------------
  1  \w    -66.00 -41.00   0.50    1.12    --  -49.75 -57.00-120.00   50
  2  \w    -90.00 -64.00   0.50    4.50    --  -84.25 -77.00 -90.00   52
  3  \w    -90.00 -64.00   0.50    4.50    --  -84.25 -76.00 -64.60   52
  4  \w    -95.00 -70.00   0.50    4.50    --  -84.25 -61.00 -90.00   50
  5  \w   -109.00 -70.00   0.50    1.12    --  -49.75 -57.00-120.00   78
  6  \w   -118.00 -93.00   0.50    4.50    --  -84.25 -95.00 -88.00   50
  7  \w   -119.00 -37.00   0.50    1.12    --  -49.75 -57.00 -90.00  164
  8  \w   -121.00 -70.00   0.50    1.12    --  -49.75-125.00-120.00  102
  9  \w     -3.00  41.00   0.50    1.12    --   49.75 -95.00 -88.00   88
 10  \w     83.00 108.00   0.50    4.50    --  105.75 -95.00 -88.00   50
 11  \w     53.00  81.00   0.50    4.50    --  105.75 -45.00-150.00   56
 12  \w     38.00  67.00   0.50    4.50    --  105.75 -30.00-120.00   58
 13  \w     34.00  80.00   0.50    4.50    --  105.75 -15.00-150.00   92
 14  \w     98.00 137.00   0.50    4.50    --  105.75  30.00 -90.00   78
 15  \w    149.00 175.00   0.50    4.50    --  105.75  30.00 -90.00   52
 16  \w    133.00 174.00   0.50    4.50    --  105.75  74.00 -68.89   82
 17  \w    142.00 168.00   0.50    4.50    --  105.75  95.00  20.00   52
 18  \w    144.00 170.00   0.50    4.50    --  105.75 125.00  60.00   52
 19  \w    138.00 177.00   0.50    4.50    --  105.75  77.00 150.00   78
 20  \w    109.00 141.00   0.50    4.50    --  105.75  95.00  20.00   64
 21  \w     97.00 123.00   0.50    4.50    --  105.75 125.00  60.00   52
 22  \w     85.00 134.00   0.50    4.50    --  105.75  77.00 150.00   98
 23  \w     45.00  72.00   0.50    4.50    --  105.75 -15.00  90.00   54
 24  \w     46.00  71.00   0.50    4.50    --  105.75 -30.00 120.00   50
 25  \w     33.00  79.00   0.50    4.50    --  105.75 -15.00 150.00   92
 26  \w     35.00  63.00   0.50    4.50    --  105.75 -30.00 150.00   56
 27  \w     51.00  76.00   0.50    4.50    --  105.75 -94.00 120.00   50
 28  \w     84.00 109.00   0.50    4.50    --  105.75 -94.00 120.00   50
 29  \w     34.00  69.00   0.50    4.50    --  105.75 -30.00 -30.00   70
 30  \w     34.00  65.00   0.50    4.50    --  105.75 -30.00 -90.00   62
 31  \w     99.00 124.00   0.50    4.50    --  105.75  30.00 -60.00   50
 32  \w    120.00 177.00   0.50    4.50    --  105.75  30.00 -30.00  114
 33  \w    126.00 165.00   0.50    4.50    --  105.75  61.00-120.00   78
 34  \w     86.00 119.00   0.50    4.50    --  105.75  77.00-120.00   66
 35  \w     85.00 162.00   0.50    4.50    --  105.75  77.00 -90.00  154
 36  \w     92.00 138.00   0.50    4.50    --  105.75  61.00 -60.00   92
 37  \w     86.00 112.00   0.50    4.50    --  105.75  74.00 -68.89   52
 38  \w     53.00  90.00   0.50    1.12    --   49.75  38.00-120.00   74
 39  \w     34.00  59.00   0.50    4.50    --  105.75 -30.00-180.00   50
 40  \w     34.00  65.00   0.50    4.50    --  105.75 -30.00  30.00   62
 41  \w     37.00  70.00   0.50    4.50    --  105.75 -30.00  60.00   66
 42  \w    -79.00  -4.00   0.50    1.12    --  -49.75  95.00  20.00  150
 43  \w    -72.00 -47.00   0.50    4.50    --  -84.25  95.00  20.00   50
;
_diffrn_measurement_device 'four-circle diffractometer'
_diffrn_measurement_device_type 'XtaLAB Synergy, Dualflex, HyPix'
_diffrn_measurement_method '\w scans'
_diffrn_orient_matrix_type 'CrysAlisPro convention (1999,Acta A55,543-557)'
_diffrn_orient_matrix_UB_11 -0.0583714000
_diffrn_orient_matrix_UB_12 0.0116534000
_diffrn_orient_matrix_UB_13 -0.0126170000
_diffrn_orient_matrix_UB_21 0.0390411000
_diffrn_orient_matrix_UB_22 0.0646823000
_diffrn_orient_matrix_UB_23 0.1020794000
_diffrn_orient_matrix_UB_31 0.0267610000
_diffrn_orient_matrix_UB_32 0.0364796000
_diffrn_orient_matrix_UB_33 -0.1768974000
_diffrn_radiation_monochromator mirror
_diffrn_radiation_probe x-ray
_diffrn_radiation_type CuK\a
_diffrn_radiation_wavelength 1.54184
_diffrn_reflns_av_R_equivalents 0.0615
_diffrn_reflns_av_unetI/netI 0.0194
_diffrn_reflns_Laue_measured_fraction_full 1.000
_diffrn_reflns_Laue_measured_fraction_max 0.995
_diffrn_reflns_limit_h_max 29
_diffrn_reflns_limit_h_min -30
_diffrn_reflns_limit_k_max 29
_diffrn_reflns_limit_k_min -30
_diffrn_reflns_limit_l_max 9
_diffrn_reflns_limit_l_min -9
_diffrn_reflns_number 44070
_diffrn_reflns_point_group_measured_fraction_full 1.000
_diffrn_reflns_point_group_measured_fraction_max 0.995
_diffrn_reflns_theta_full 74.504
_diffrn_reflns_theta_max 77.996
_diffrn_reflns_theta_min 2.156
_diffrn_source 'micro-focus sealed X-ray tube'
_diffrn_source_type 'PhotonJet (Cu) X-ray Source'
_exptl_absorpt_coefficient_mu 1.919
_exptl_absorpt_correction_T_max 1.00000
_exptl_absorpt_correction_T_min 0.68539
_exptl_absorpt_correction_type multi-scan
_exptl_absorpt_process_details
;
CrysAlisPro 1.171.39.46 (Rigaku Oxford Diffraction, 2018)
Empirical absorption correction using spherical harmonics,
 implemented in SCALE3 ABSPACK scaling algorithm.
;
_exptl_crystal_colour colourless
_exptl_crystal_colour_primary colourless
_exptl_crystal_density_diffrn 1.265
_exptl_crystal_description needle
_exptl_crystal_F_000 1488
_exptl_crystal_size_max 0.126
_exptl_crystal_size_mid 0.097
_exptl_crystal_size_min 0.062
_refine_diff_density_max 1.166
_refine_diff_density_min -0.592
_refine_diff_density_rms 0.127
_refine_ls_extinction_method none
_refine_ls_goodness_of_fit_ref 1.184
_refine_ls_hydrogen_treatment constr
_refine_ls_matrix_type full
_refine_ls_number_parameters 272
_refine_ls_number_reflns 2807
_refine_ls_number_restraints 97
_refine_ls_restrained_S_all 1.189
_refine_ls_R_factor_all 0.1383
_refine_ls_R_factor_gt 0.1365
_refine_ls_shift/su_max 0.001
_refine_ls_shift/su_mean 0.000
_refine_ls_structure_factor_coef Fsqd
_refine_ls_weighting_details 'w=1/[\s^2^(Fo^2^)+(0.1581P)^2^+8.5611P] where P=(Fo^2^+2Fc^2^)/3'
_refine_ls_weighting_scheme calc
_refine_ls_wR_factor_gt 0.3691
_refine_ls_wR_factor_ref 0.3702
_reflns_Friedel_coverage 0.000
_reflns_number_gt 2687
_reflns_number_total 2807
_reflns_threshold_expression 'I > 2\s(I)'
_cod_data_source_file ao9b03317_si_002.cif
_cod_data_source_block unimc43
_cod_depositor_comments
;Adding full bibliography for 4517306.cif.

 Adding full bibliography for 4517306.cif.
;
_cod_original_cell_volume 3650.98(13)
_cod_database_code 4517306
_shelx_shelxl_version_number 2018/3
_shelx_space_group_comment
;
The symmetry employed for this shelxl refinement is uniquely defined
by the following loop, which should always be used as a source of
symmetry information in preference to the above space-group names.
They are only intended as comments.
;
_shelx_estimated_absorpt_t_max 0.890
_shelx_estimated_absorpt_t_min 0.794
_reflns_odcompleteness_completeness 100.00
_reflns_odcompleteness_iscentric 1
_reflns_odcompleteness_theta 74.33
_olex2_refinement_description
;
1. Fixed Uiso
 At 1.2 times of:
  All C(H) groups, All C(H,H) groups
 At 1.5 times of:
  All C(H,H,H) groups
2. Restrained distances
 C10-C9 \\sim C10-C11 \\sim C10-C15 \\sim C12-C11 \\sim C12-C13 \\sim C12-C16
 with sigma of 0.01
 S1-O1 \\sim S1-O2
 with sigma of 0.01
 N1-O3 \\sim N1-O4
 with sigma of 0.01
 Si1-C17 \\sim Si1-C19 \\sim Si1-C21 \\sim Si1'-C17' \\sim Si1'-C19' \\sim
Si1'-C21'
 with sigma of 0.01
 C17-C19 \\sim C19-C21 \\sim C21-C17 \\sim C17'-C19' \\sim C19'-C21' \\sim
C21'-C17'
 with sigma of 0.02
 C17-C18 \\sim C19-C20 \\sim C21-C22 \\sim C17'-C18' \\sim C19'-C20' \\sim
C21'-C22'
 with sigma of 0.01
 Si1-C18 \\sim Si1-C20 \\sim Si1-C22 \\sim Si1'-C18' \\sim Si1'-C20' \\sim
Si1'-C22'
 with sigma of 0.02
3. Uiso/Uaniso restraints and constraints
Si1 \\sim C17 \\sim C18 \\sim C19 \\sim C20 \\sim C21: within 2A with sigma of
0.02 and sigma for terminal atoms of 0.04
Uanis(Si1) = Uanis(Si1')
Uiso(C17) = Uiso(C17')
Uiso(C18) = Uiso(C18')
Uiso(C19) = Uiso(C19')
Uiso(C20) = Uiso(C20')
Uiso(C21) = Uiso(C21')
Uiso(C22) = Uiso(C22')
4. Others
 Sof(Si1')=Sof(C17')=Sof(H17C)=Sof(H17D)=Sof(C18')=Sof(H18D)=Sof(H18E)=
 Sof(H18F)=Sof(C19')=Sof(H19C)=Sof(H19D)=Sof(C20')=Sof(H20D)=Sof(H20E)=
 Sof(H20F)=Sof(C21')=Sof(H21C)=Sof(H21D)=Sof(C22')=Sof(H22D)=Sof(H22E)=
 Sof(H22F)=0.5*(1-FVAR(2))
 Sof(Si1)=Sof(C17)=Sof(H17A)=Sof(H17B)=Sof(C18)=Sof(H18A)=Sof(H18B)=Sof(H18C)=
 Sof(C19)=Sof(H19A)=Sof(H19B)=Sof(C20)=Sof(H20A)=Sof(H20B)=Sof(H20C)=Sof(C21)=
 Sof(H21A)=Sof(H21B)=Sof(C22)=Sof(H22A)=Sof(H22B)=Sof(H22C)=0.5*FVAR(2)
 Fixed Sof: S1(0.5) O1(0.5) O2(0.5) C1(0.5) C2(0.5) H2(0.5) C3(0.5) H3(0.5)
 C4(0.5) C5(0.5) H5(0.5) C6(0.5) H6(0.5) N1(0.5) O3(0.5) O4(0.5) N2(0.5)
 N3(0.5) C7(0.5) H7A(0.5) H7B(0.5) C8(0.5) H8(0.5) C9(0.5) H9A(0.5) H9B(0.5)
 C10(0.5) H10(0.5) C11(0.5) H11(0.5) C12(0.5) H12(0.5) C13(0.5) H13A(0.5)
 H13B(0.5) C14(0.5) H14A(0.5) H14B(0.5) C15(0.5) H15(0.5) C16(0.5) H16(0.5)
5.a Ternary CH refined with riding coordinates:
 C8(H8), C10(H10), C11(H11), C12(H12), C15(H15), C16(H16)
5.b Secondary CH2 refined with riding coordinates:
 C7(H7A,H7B), C9(H9A,H9B), C13(H13A,H13B), C14(H14A,H14B), C17(H17A,H17B),
 C19(H19A,H19B), C21(H21A,H21B), C17'(H17C,H17D), C19'(H19C,H19D), C21'(H21C,
 H21D)
5.c Me refined with riding coordinates:
 C18(H18A,H18B,H18C), C20(H20A,H20B,H20C), C22(H22A,H22B,H22C), C18'(H18D,H18E,
 H18F), C20'(H20D,H20E,H20F), C22'(H22D,H22E,H22F)
5.d Aromatic/amide H refined with riding coordinates:
 C2(H2), C3(H3), C5(H5), C6(H6)
;
_olex2_submission_original_sample_id unimc43
_olex2_submission_special_instructions 'No special instructions were received'
_oxdiff_exptl_absorpt_empirical_details
;
Empirical correction (ABSPACK) includes:
- Absorption correction using spherical harmonics
- Frame scaling
;
_oxdiff_exptl_absorpt_empirical_full_max 1.739
_oxdiff_exptl_absorpt_empirical_full_min 0.674

loop_
_space_group_symop_operation_xyz
'x, y, z'
'-y, x-y, z'
'-x+y, -x, z'
'-x, -y, z+1/2'
'y, -x+y, z+1/2'
'x-y, x, z+1/2'
'-x, -y, -z'
'y, -x+y, -z'
'x-y, x, -z'
'x, y, -z-1/2'
'-y, x-y, -z-1/2'
'-x+y, -x, -z-1/2'

loop_
_atom_site_label
_atom_site_type_symbol
_atom_site_fract_x
_atom_site_fract_y
_atom_site_fract_z
_atom_site_U_iso_or_equiv
_atom_site_adp_type
_atom_site_occupancy
_atom_site_site_symmetry_order
_atom_site_calc_flag
_atom_site_refinement_flags_posn
_atom_site_refinement_flags_adp
_atom_site_refinement_flags_occupancy
_atom_site_disorder_assembly
_atom_site_disorder_group
S1 S 0.93310(8) 0.49271(9) 0.2718(14) 0.0545(16) Uani 0.5 1 d D . P A -1
O1 O 0.9958(2) 0.5335(3) 0.1932(9) 0.056(2) Uani 0.5 1 d D . P A -1
O2 O 0.9157(3) 0.5118(3) 0.4339(11) 0.0594(18) Uani 0.5 1 d D . P A -1
C1 C 0.8743(4) 0.4825(4) 0.1098(18) 0.059(3) Uani 0.5 1 d . . P A -1
C2 C 0.8904(4) 0.4922(4) -0.0646(16) 0.052(2) Uani 0.5 1 d . . P A -1
H2 H 0.933987 0.506771 -0.101130 0.062 Uiso 0.5 1 calc R . P A -1
C3 C 0.8431(4) 0.4808(4) -0.1882(12) 0.0423(19) Uani 0.5 1 d . . P A -1
H3 H 0.853675 0.488285 -0.310911 0.051 Uiso 0.5 1 calc R . P A -1
C4 C 0.7807(5) 0.4586(4) -0.1312(16) 0.052(2) Uani 0.5 1 d . . P A -1
C5 C 0.7633(4) 0.4501(5) 0.0447(18) 0.054(2) Uani 0.5 1 d . . P A -1
H5 H 0.719639 0.435992 0.079568 0.065 Uiso 0.5 1 calc R . P A -1
C6 C 0.8102(4) 0.4624(4) 0.1679(16) 0.056(2) Uani 0.5 1 d . . P A -1
H6 H 0.799947 0.457500 0.290982 0.067 Uiso 0.5 1 calc R . P A -1
N1 N 0.7294(3) 0.4454(3) -0.2776(19) 0.048(3) Uani 0.5 1 d D . P A -1
O3 O 0.7453(4) 0.4549(4) -0.4257(15) 0.075(2) Uani 0.5 1 d D . P A -1
O4 O 0.6733(3) 0.4240(4) -0.266(6) 0.095(6) Uani 0.5 1 d D . P A -1
N2 N 0.9250(3) 0.4220(3) 0.3028(10) 0.048(2) Uani 0.5 1 d . . P A -1
N3 N 0.8836(4) 0.2420(4) 0.1788(13) 0.067(3) Uani 0.5 1 d . . P A -1
C7 C 0.8724(5) 0.3749(6) 0.425(2) 0.067(3) Uani 0.5 1 d . . P A -1
H7A H 0.880566 0.391503 0.548940 0.080 Uiso 0.5 1 calc R . P A -1
H7B H 0.828982 0.366973 0.387321 0.080 Uiso 0.5 1 calc R . P A -1
C8 C 0.8768(8) 0.3141(10) 0.410(3) 0.065(5) Uani 0.5 1 d . . P A -1
H8 H 0.852933 0.283645 0.510340 0.078 Uiso 0.5 1 calc R . P A -1
C9 C 0.9495(6) 0.3335(6) 0.4135(19) 0.076(4) Uani 0.5 1 d D . P A -1
H9A H 0.954687 0.296367 0.452346 0.092 Uiso 0.5 1 calc R . P A -1
H9B H 0.974432 0.370732 0.494756 0.092 Uiso 0.5 1 calc R . P A -1
C10 C 0.9728(4) 0.3527(4) 0.2200(17) 0.046(4) Uani 0.5 1 d D . P A -1
H10 H 1.021242 0.381125 0.213185 0.055 Uiso 0.5 1 calc R . P A -1
C11 C 0.9375(4) 0.3885(4) 0.1535(15) 0.055(2) Uani 0.5 1 d D . P A -1
H11 H 0.962306 0.419682 0.055397 0.066 Uiso 0.5 1 calc R . P A -1
C12 C 0.8707(7) 0.3329(8) 0.088(2) 0.071(7) Uani 0.5 1 d D . P A -1
H12 H 0.838129 0.347932 0.078971 0.086 Uiso 0.5 1 calc R . P A -1
C13 C 0.8836(6) 0.3120(6) -0.095(2) 0.081(4) Uani 0.5 1 d D . P A -1
H13A H 0.891603 0.345751 -0.184570 0.097 Uiso 0.5 1 calc R . P A -1
H13B H 0.845053 0.270546 -0.132168 0.097 Uiso 0.5 1 calc R . P A -1
C14 C 0.9439(6) 0.3031(5) -0.0806(19) 0.074(3) Uani 0.5 1 d . . P A -1
H14A H 0.938106 0.266221 -0.155741 0.088 Uiso 0.5 1 calc R . P A -1
H14B H 0.983748 0.343155 -0.119396 0.088 Uiso 0.5 1 calc R . P A -1
C15 C 0.9488(5) 0.2894(4) 0.1112(13) 0.056(2) Uani 0.5 1 d D . P A -1
H15 H 0.979447 0.272092 0.126066 0.067 Uiso 0.5 1 calc R . P A -1
C16 C 0.8507(5) 0.2798(4) 0.232(4) 0.088(6) Uani 0.5 1 d D . P A -1
H16 H 0.802272 0.250832 0.235994 0.106 Uiso 0.5 1 calc R . P A -1
Si1 Si 0.8604(3) 0.1613(2) 0.2220(16) 0.089(3) Uani 0.371(4) 1 d D U P A -1
C17 C 0.7758(6) 0.1157(8) 0.3087(18) 0.075(4) Uiso 0.371(4) 1 d D U P A -1
H17A H 0.748367 0.125791 0.230560 0.090 Uiso 0.371(4) 1 calc R . P A -1
H17B H 0.760456 0.068587 0.294081 0.090 Uiso 0.371(4) 1 calc R . P A -1
C18 C 0.7619(11) 0.1255(12) 0.493(3) 0.101(6) Uiso 0.371(4) 1 d D U P A -1
H18A H 0.715193 0.097832 0.516748 0.151 Uiso 0.371(4) 1 calc R . P A -1
H18B H 0.786797 0.113819 0.574376 0.151 Uiso 0.371(4) 1 calc R . P A -1
H18C H 0.774633 0.171374 0.510464 0.151 Uiso 0.371(4) 1 calc R . P A -1
C19 C 0.9102(10) 0.1381(11) 0.357(2) 0.107(6) Uiso 0.371(4) 1 d D U P A -1
H19A H 0.894840 0.091690 0.330641 0.128 Uiso 0.371(4) 1 calc R . P A -1
H19B H 0.955304 0.163328 0.311072 0.128 Uiso 0.371(4) 1 calc R . P A -1
C20 C 0.915(3) 0.144(3) 0.551(4) 0.26(2) Uiso 0.371(4) 1 d D U P A -1
H20A H 0.944133 0.129288 0.595090 0.385 Uiso 0.371(4) 1 calc R . P A -1
H20B H 0.932643 0.190343 0.583791 0.385 Uiso 0.371(4) 1 calc R . P A -1
H20C H 0.871649 0.118078 0.603531 0.385 Uiso 0.371(4) 1 calc R . P A -1
C21 C 0.8580(11) 0.1325(16) -0.007(3) 0.154(8) Uiso 0.371(4) 1 d D U P A -1
H21A H 0.899746 0.163761 -0.064558 0.185 Uiso 0.371(4) 1 calc R . P A -1
H21B H 0.857042 0.090264 0.000759 0.185 Uiso 0.371(4) 1 calc R . P A -1
C22 C 0.8050(16) 0.123(2) -0.128(4) 0.199(16) Uiso 0.371(4) 1 d D . P A -1
H22A H 0.811007 0.107844 -0.243697 0.299 Uiso 0.371(4) 1 calc R . P A -1
H22B H 0.762870 0.090790 -0.077794 0.299 Uiso 0.371(4) 1 calc R . P A -1
H22C H 0.805834 0.164736 -0.143509 0.299 Uiso 0.371(4) 1 calc R . P A -1
Si1' Si 0.8311(9) 0.1588(7) 0.176(3) 0.089(3) Uani 0.129(4) 1 d D . P A -5
C17' C 0.810(2) 0.1325(17) 0.409(3) 0.075(4) Uiso 0.129(4) 1 d D . P A -5
H17C H 0.851850 0.148970 0.473953 0.090 Uiso 0.129(4) 1 calc R . P A -5
H17D H 0.788527 0.155690 0.457585 0.090 Uiso 0.129(4) 1 calc R . P A -5
C18' C 0.769(3) 0.063(2) 0.456(6) 0.101(6) Uiso 0.129(4) 1 d D . P A -5
H18D H 0.763635 0.059251 0.585609 0.151 Uiso 0.129(4) 1 calc R . P A -5
H18E H 0.726429 0.045724 0.399423 0.151 Uiso 0.129(4) 1 calc R . P A -5
H18F H 0.790218 0.038954 0.415911 0.151 Uiso 0.129(4) 1 calc R . P A -5
C19' C 0.7570(18) 0.111(3) 0.042(6) 0.107(6) Uiso 0.129(4) 1 d D . P A -5
H19C H 0.733120 0.135746 0.041098 0.128 Uiso 0.129(4) 1 calc R . P A -5
H19D H 0.771368 0.111533 -0.081995 0.128 Uiso 0.129(4) 1 calc R . P A -5
C20' C 0.709(4) 0.043(3) 0.086(15) 0.26(2) Uiso 0.129(4) 1 d D . P A -5
H20D H 0.673360 0.026179 -0.000272 0.385 Uiso 0.129(4) 1 calc R . P A -5
H20E H 0.730569 0.016772 0.081359 0.385 Uiso 0.129(4) 1 calc R . P A -5
H20F H 0.692048 0.041158 0.205331 0.385 Uiso 0.129(4) 1 calc R . P A -5
C21' C 0.893(2) 0.138(3) 0.103(7) 0.154(8) Uiso 0.129(4) 1 d D . P A -5
H21C H 0.905918 0.155394 -0.019029 0.185 Uiso 0.129(4) 1 calc R . P A -5
H21D H 0.931480 0.162561 0.179355 0.185 Uiso 0.129(4) 1 calc R . P A -5
C22' C 0.879(4) 0.070(3) 0.099(16) 0.199(16) Uiso 0.129(4) 1 d D . P A -5
H22D H 0.917524 0.068983 0.056301 0.299 Uiso 0.129(4) 1 calc R . P A -5
H22E H 0.867890 0.051554 0.218742 0.299 Uiso 0.129(4) 1 calc R . P A -5
H22F H 0.842138 0.044333 0.018879 0.299 Uiso 0.129(4) 1 calc R . P A -5

loop_
_atom_site_aniso_label
_atom_site_aniso_U_11
_atom_site_aniso_U_22
_atom_site_aniso_U_33
_atom_site_aniso_U_23
_atom_site_aniso_U_13
_atom_site_aniso_U_12
S1 0.0282(8) 0.0396(9) 0.090(5) -0.0034(18) 0.0013(16) 0.0123(6)
O1 0.027(2) 0.037(3) 0.093(7) 0.002(3) 0.005(3) 0.009(2)
O2 0.042(4) 0.049(4) 0.081(5) -0.008(4) 0.002(4) 0.017(3)
C1 0.028(4) 0.033(4) 0.112(9) 0.002(5) 0.000(5) 0.013(3)
C2 0.032(4) 0.041(4) 0.080(7) 0.006(5) 0.004(5) 0.016(3)
C3 0.034(4) 0.038(4) 0.055(5) -0.002(3) 0.001(3) 0.018(3)
C4 0.033(4) 0.038(4) 0.089(8) -0.007(4) -0.007(5) 0.020(3)
C5 0.031(4) 0.049(5) 0.086(8) 0.007(5) 0.007(5) 0.021(4)
C6 0.030(4) 0.054(5) 0.084(7) -0.005(5) 0.002(4) 0.022(4)
N1 0.035(3) 0.047(3) 0.064(10) 0.002(4) 0.007(4) 0.021(2)
O3 0.046(4) 0.082(6) 0.102(8) 0.000(5) -0.003(5) 0.035(4)
O4 0.034(3) 0.086(5) 0.164(17) 0.041(14) 0.001(10) 0.029(3)
N2 0.030(3) 0.041(3) 0.066(7) -0.002(3) -0.003(3) 0.013(3)
N3 0.054(4) 0.042(4) 0.092(7) -0.003(4) -0.009(4) 0.013(3)
C7 0.040(5) 0.047(5) 0.107(10) 0.002(6) 0.003(5) 0.017(4)
C8 0.044(7) 0.050(9) 0.075(10) 0.006(7) -0.005(6) 0.003(6)
C9 0.066(7) 0.049(6) 0.108(11) -0.005(7) -0.014(8) 0.024(5)
C10 0.038(3) 0.043(4) 0.050(13) 0.001(4) -0.002(4) 0.016(3)
C11 0.027(4) 0.045(5) 0.084(7) 0.005(5) -0.004(4) 0.010(3)
C12 0.043(6) 0.061(13) 0.101(12) -0.019(9) -0.020(7) 0.019(7)
C13 0.062(6) 0.048(5) 0.124(12) -0.014(7) -0.020(7) 0.020(5)
C14 0.068(6) 0.048(5) 0.100(10) -0.014(6) 0.004(7) 0.025(5)
C15 0.067(6) 0.048(5) 0.050(5) -0.009(4) -0.007(5) 0.028(4)
C16 0.041(4) 0.045(4) 0.157(18) -0.038(16) -0.013(16) 0.006(4)
Si1 0.081(3) 0.0383(14) 0.134(8) -0.001(3) -0.011(5) 0.0190(19)
Si1' 0.081(3) 0.0383(14) 0.134(8) -0.001(3) -0.011(5) 0.0190(19)

loop_
_atom_type_symbol
_atom_type_description
_atom_type_scat_dispersion_real
_atom_type_scat_dispersion_imag
_atom_type_scat_source
C C 0.0181 0.0091 'International Tables Vol C Tables 4.2.6.8 and 6.1.1.4'
H H 0.0000 0.0000 'International Tables Vol C Tables 4.2.6.8 and 6.1.1.4'
N N 0.0311 0.0180 'International Tables Vol C Tables 4.2.6.8 and 6.1.1.4'
O O 0.0492 0.0322 'International Tables Vol C Tables 4.2.6.8 and 6.1.1.4'
S S 0.3331 0.5567 'International Tables Vol C Tables 4.2.6.8 and 6.1.1.4'
Si Si 0.2541 0.3302 'International Tables Vol C Tables 4.2.6.8 and 6.1.1.4'

loop_
_geom_angle_atom_site_label_1
_geom_angle_atom_site_label_2
_geom_angle_atom_site_label_3
_geom_angle
O1 S1 C1 106.6(7)
O1 S1 N2 107.9(4)
O2 S1 O1 120.3(5)
O2 S1 C1 107.4(5)
O2 S1 N2 107.5(6)
N2 S1 C1 106.3(5)
C2 C1 S1 120.5(8)
C2 C1 C6 121.4(10)
C6 C1 S1 118.0(10)
C1 C2 H2 120.3
C1 C2 C3 119.4(8)
C3 C2 H2 120.3
C2 C3 H3 120.7
C4 C3 C2 118.7(9)
C4 C3 H3 120.7
C3 C4 C5 123.3(10)
C3 C4 N1 116.2(10)
C5 C4 N1 120.5(10)
C4 C5 H5 120.9
C6 C5 C4 118.2(9)
C6 C5 H5 120.9
C1 C6 H6 120.5
C5 C6 C1 118.9(11)
C5 C6 H6 120.5
O3 N1 C4 119.8(8)
O3 N1 O4 110(2)
O4 N1 C4 130(2)
C7 N2 S1 119.1(7)
C11 N2 S1 119.5(7)
C11 N2 C7 112.5(8)
C15 N3 C16 107.3(8)
C15 N3 Si1 122.5(7)
C16 N3 Si1 129.2(9)
N2 C7 H7A 111.0
N2 C7 H7B 111.0
H7A C7 H7B 109.0
C8 C7 N2 103.6(11)
C8 C7 H7A 111.0
C8 C7 H7B 111.0
C7 C8 H8 110.3
C7 C8 C9 108.4(13)
C7 C8 C16 111.9(14)
C9 C8 H8 110.3
C16 C8 H8 110.3
C16 C8 C9 105.5(14)
C8 C9 H9A 110.8
C8 C9 H9B 110.8
C8 C9 C10 104.7(11)
H9A C9 H9B 108.9
C10 C9 H9A 110.8
C10 C9 H9B 110.8
C9 C10 H10 111.5
C9 C10 C15 108.2(8)
C11 C10 C9 104.9(8)
C11 C10 H10 111.5
C11 C10 C15 109.0(8)
C15 C10 H10 111.5
N2 C11 C10 110.7(8)
N2 C11 H11 111.5
N2 C11 C12 107.6(8)
C10 C11 H11 111.5
C10 C11 C12 103.8(10)
C12 C11 H11 111.5
C11 C12 H12 111.2
C13 C12 C11 105.9(12)
C13 C12 H12 111.2
C16 C12 C11 103.7(9)
C16 C12 H12 111.2
C16 C12 C13 113.2(17)
C12 C13 H13A 109.9
C12 C13 H13B 109.9
C12 C13 C14 109.0(12)
H13A C13 H13B 108.3
C14 C13 H13A 109.9
C14 C13 H13B 109.9
C13 C14 H14A 110.6
C13 C14 H14B 110.6
H14A C14 H14B 108.7
C15 C14 C13 105.9(11)
C15 C14 H14A 110.6
C15 C14 H14B 110.6
N3 C15 C10 106.9(8)
N3 C15 C14 109.4(9)
N3 C15 H15 110.4
C10 C15 H15 110.4
C14 C15 C10 109.4(9)
C14 C15 H15 110.4
N3 C16 C8 111.0(14)
N3 C16 C12 105.0(18)
N3 C16 H16 111.0
C8 C16 C12 107.7(10)
C8 C16 H16 111.0
C12 C16 H16 111.0
N3 Si1 C17 111.3(7)
N3 Si1 C19 122.4(9)
N3 Si1 C21 99.5(12)
C19 Si1 C17 107.3(7)
C19 Si1 C21 108.3(8)
C21 Si1 C17 106.8(7)
Si1 C17 H17A 107.3
Si1 C17 H17B 107.3
H17A C17 H17B 106.9
C18 C17 Si1 120.1(11)
C18 C17 H17A 107.3
C18 C17 H17B 107.3
C17 C18 H18A 109.5
C17 C18 H18B 109.5
C17 C18 H18C 109.5
H18A C18 H18B 109.5
H18A C18 H18C 109.5
H18B C18 H18C 109.5
Si1 C19 H19A 106.5
Si1 C19 H19B 106.5
H19A C19 H19B 106.5
C20 C19 Si1 123.4(15)
C20 C19 H19A 106.5
C20 C19 H19B 106.5
C19 C20 H20A 109.5
C19 C20 H20B 109.5
C19 C20 H20C 109.5
H20A C20 H20B 109.5
H20A C20 H20C 109.5
H20B C20 H20C 109.5
Si1 C21 H21A 107.3
Si1 C21 H21B 107.3
H21A C21 H21B 106.9
C22 C21 Si1 120.0(14)
C22 C21 H21A 107.3
C22 C21 H21B 107.3
C21 C22 H22A 109.5
C21 C22 H22B 109.5
C21 C22 H22C 109.5
H22A C22 H22B 109.5
H22A C22 H22C 109.5
H22B C22 H22C 109.5
C19' Si1' C17' 107.6(10)
C19' Si1' C21' 108.2(10)
C21' Si1' C17' 108.0(10)
Si1' C17' H17C 106.9
Si1' C17' H17D 106.9
H17C C17' H17D 106.7
C18' C17' Si1' 121.6(16)
C18' C17' H17C 106.9
C18' C17' H17D 106.9
C17' C18' H18D 109.5
C17' C18' H18E 109.5
C17' C18' H18F 109.5
H18D C18' H18E 109.5
H18D C18' H18F 109.5
H18E C18' H18F 109.5
Si1' C19' H19C 107.0
Si1' C19' H19D 107.0
H19C C19' H19D 106.7
C20' C19' Si1' 121.3(16)
C20' C19' H19C 107.0
C20' C19' H19D 107.0
C19' C20' H20D 109.5
C19' C20' H20E 109.5
C19' C20' H20F 109.5
H20D C20' H20E 109.5
H20D C20' H20F 109.5
H20E C20' H20F 109.5
Si1' C21' H21C 106.9
Si1' C21' H21D 106.9
H21C C21' H21D 106.7
C22' C21' Si1' 121.7(17)
C22' C21' H21C 106.9
C22' C21' H21D 106.9
C21' C22' H22D 109.5
C21' C22' H22E 109.5
C21' C22' H22F 109.5
H22D C22' H22E 109.5
H22D C22' H22F 109.5
H22E C22' H22F 109.5

loop_
_geom_bond_atom_site_label_1
_geom_bond_atom_site_label_2
_geom_bond_distance
S1 O1 1.431(6)
S1 O2 1.431(8)
S1 C1 1.774(13)
S1 N2 1.604(8)
C1 C2 1.355(17)
C1 C6 1.413(12)
C2 H2 0.9500
C2 C3 1.374(13)
C3 H3 0.9500
C3 C4 1.365(12)
C4 C5 1.372(17)
C4 N1 1.553(16)
C5 H5 0.9500
C5 C6 1.361(15)
C6 H6 0.9500
N1 O3 1.163(12)
N1 O4 1.163(9)
N2 C7 1.501(13)
N2 C11 1.487(12)
N3 C15 1.472(13)
N3 C16 1.503(16)
N3 Si1 1.734(9)
C7 H7A 0.9900
C7 H7B 0.9900
C7 C8 1.50(2)
C8 H8 1.0000
C8 C9 1.54(2)
C8 C16 1.53(3)
C9 H9A 0.9900
C9 H9B 0.9900
C9 C10 1.544(9)
C10 H10 1.0000
C10 C11 1.541(8)
C10 C15 1.545(8)
C11 H11 1.0000
C11 C12 1.546(10)
C12 H12 1.0000
C12 C13 1.545(10)
C12 C16 1.544(10)
C13 H13A 0.9900
C13 H13B 0.9900
C13 C14 1.546(17)
C14 H14A 0.9900
C14 H14B 0.9900
C14 C15 1.498(17)
C15 H15 1.0000
C16 H16 1.0000
Si1 C17 1.854(13)
Si1 C19 1.837(14)
Si1 C21 1.845(14)
C17 H17A 0.9900
C17 H17B 0.9900
C17 C18 1.47(2)
C18 H18A 0.9800
C18 H18B 0.9800
C18 H18C 0.9800
C19 H19A 0.9900
C19 H19B 0.9900
C19 C20 1.46(2)
C20 H20A 0.9800
C20 H20B 0.9800
C20 H20C 0.9800
C21 H21A 0.9900
C21 H21B 0.9900
C21 C22 1.48(2)
C22 H22A 0.9800
C22 H22B 0.9800
C22 H22C 0.9800
Si1' C17' 1.844(14)
Si1' C19' 1.842(15)
Si1' C21' 1.843(15)
C17' H17C 0.9900
C17' H17D 0.9900
C17' C18' 1.47(2)
C18' H18D 0.9800
C18' H18E 0.9800
C18' H18F 0.9800
C19' H19C 0.9900
C19' H19D 0.9900
C19' C20' 1.47(2)
C20' H20D 0.9800
C20' H20E 0.9800
C20' H20F 0.9800
C21' H21C 0.9900
C21' H21D 0.9900
C21' C22' 1.47(2)
C22' H22D 0.9800
C22' H22E 0.9800
C22' H22F 0.9800

loop_
_geom_torsion_atom_site_label_1
_geom_torsion_atom_site_label_2
_geom_torsion_atom_site_label_3
_geom_torsion_atom_site_label_4
_geom_torsion
S1 C1 C2 C3 176.8(6)
S1 C1 C6 C5 -175.7(7)
S1 N2 C7 C8 176.1(10)
S1 N2 C11 C10 141.0(6)
S1 N2 C11 C12 -106.2(10)
O1 S1 C1 C2 21.3(9)
O1 S1 C1 C6 -160.3(7)
O1 S1 N2 C7 164.0(8)
O1 S1 N2 C11 -51.1(8)
O2 S1 C1 C2 151.5(8)
O2 S1 C1 C6 -30.2(8)
O2 S1 N2 C7 32.9(9)
O2 S1 N2 C11 177.8(6)
C1 S1 N2 C7 -81.9(10)
C1 S1 N2 C11 63.0(7)
C1 C2 C3 C4 -1.4(13)
C2 C1 C6 C5 2.6(14)
C2 C3 C4 C5 3.5(13)
C2 C3 C4 N1 -178.9(7)
C3 C4 C5 C6 -2.3(14)
C3 C4 N1 O3 -0.3(12)
C3 C4 N1 O4 176.5(10)
C4 C5 C6 C1 -0.7(14)
C5 C4 N1 O3 177.4(9)
C5 C4 N1 O4 -5.8(15)
C6 C1 C2 C3 -1.5(14)
N1 C4 C5 C6 -179.9(8)
N2 S1 C1 C2 -93.6(9)
N2 S1 C1 C6 84.7(8)
N2 C7 C8 C9 43.3(16)
N2 C7 C8 C16 -72.6(15)
N2 C11 C12 C13 165.0(10)
N2 C11 C12 C16 -75.6(14)
N3 Si1 C17 C18 -75.2(17)
N3 Si1 C19 C20 75(3)
N3 Si1 C21 C22 -73(3)
C7 N2 C11 C10 -71.9(9)
C7 N2 C11 C12 40.8(12)
C7 C8 C9 C10 -83.5(14)
C7 C8 C16 N3 151.7(12)
C7 C8 C16 C12 37.3(15)
C8 C9 C10 C11 38.1(12)
C8 C9 C10 C15 -78.1(12)
C9 C8 C16 N3 34.1(17)
C9 C8 C16 C12 -80.3(17)
C9 C10 C11 N2 29.7(9)
C9 C10 C11 C12 -85.4(11)
C9 C10 C15 N3 37.1(10)
C9 C10 C15 C14 155.5(9)
C10 C11 C12 C13 -77.6(14)
C10 C11 C12 C16 41.8(13)
C11 N2 C7 C8 28.8(13)
C11 C10 C15 N3 -76.4(10)
C11 C10 C15 C14 42.0(12)
C11 C12 C13 C14 47.5(15)
C11 C12 C16 N3 -84.9(14)
C11 C12 C16 C8 33.4(15)
C12 C13 C14 C15 24.1(12)
C13 C12 C16 N3 29.4(16)
C13 C12 C16 C8 147.7(14)
C13 C14 C15 N3 44.2(10)
C13 C14 C15 C10 -72.6(11)
C15 N3 C16 C8 -77.1(16)
C15 N3 C16 C12 39.0(15)
C15 N3 Si1 C17 179.1(8)
C15 N3 Si1 C19 50.4(13)
C15 N3 Si1 C21 -68.6(10)
C15 C10 C11 N2 145.3(8)
C15 C10 C11 C12 30.2(13)
C16 N3 C15 C10 34.1(15)
C16 N3 C15 C14 -84.3(14)
C16 N3 Si1 C17 12.3(18)
C16 N3 Si1 C19 -116.4(17)
C16 N3 Si1 C21 124.7(17)
C16 C8 C9 C10 36.5(15)
C16 C12 C13 C14 -65.5(13)
Si1 N3 C15 C10 -135.2(9)
Si1 N3 C15 C14 106.4(10)
Si1 N3 C16 C8 91.2(12)
Si1 N3 C16 C12 -152.7(9)
C17 Si1 C19 C20 -56(4)
C17 Si1 C21 C22 43(3)
C19 Si1 C17 C18 61.1(19)
C19 Si1 C21 C22 159(3)
C21 Si1 C17 C18 177.2(17)
C21 Si1 C19 C20 -171(3)
C17' Si1' C19' C20' -34(8)
C17' Si1' C21' C22' 61(7)
C19' Si1' C17' C18' 42(5)
C19' Si1' C21' C22' -55(7)
C21' Si1' C17' C18' -74(4)
C21' Si1' C19' C20' 82(8)
